data_4063787
loop_
_publ_author_name
'Gopi, Kanniyappan'
'Thirupathi, Natesan'
'Nethaji, Munirathinam'

_publ_section_title
;
 Synthesis, Reactivity, Structural Aspects, and Solution Dynamics of
 Cyclopalladated Compounds
 ofN,N&#x2032;,N&#x2032;&#x2032;-Tris(2-anisyl)guanidine
;
_journal_issue 3
_journal_name_full Organometallics
_journal_page_first 572
_journal_paper_doi 10.1021/om1009445
_journal_volume 30
_journal_year 2011
_chemical_formula_moiety 'C32  H33  Br Cl2  N4  O3  Pd'
_chemical_formula_sum 'C32 H33 Br Cl2 N4 O3 Pd'
_chemical_formula_weight 778.83
_chemical_name_systematic
;

 ?

;
_space_group_IT_number 14
_symmetry_cell_setting monoclinic
_symmetry_space_group_name_Hall '-P 2yn'
_symmetry_space_group_name_H-M 'P 1 21/n 1'
_atom_sites_solution_hydrogens geom
_atom_sites_solution_primary direct
_atom_sites_solution_secondary difmap
_audit_creation_method SHELXL-97
_cell_angle_alpha 90.00
_cell_angle_beta 94.897(12)
_cell_angle_gamma 90.00
_cell_formula_units_Z 4
_cell_length_a 10.268(4)
_cell_length_b 14.844(7)
_cell_length_c 21.449(9)
_cell_measurement_reflns_used 698
_cell_measurement_temperature 293(2)
_cell_measurement_theta_max 30.00
_cell_measurement_theta_min 2.50
_cell_volume 3257(2)
_computing_cell_refinement 'BRUKER SMART APEX CCD'
_computing_data_collection 'BRUKER SMART APEX CCD'
_computing_data_reduction 'BRUKER SAINT'
_computing_molecular_graphics ORTEP-III
_computing_publication_material 'WINGX V1.64.05'
_computing_structure_refinement 'SHELXL-97 (Sheldrick, 1997)'
_computing_structure_solution SHELXS-97
_diffrn_ambient_temperature 293(2)
_diffrn_detector_area_resol_mean 0.3
_diffrn_measured_fraction_theta_full 0.994
_diffrn_measured_fraction_theta_max 0.994
_diffrn_measurement_device_type 'BRUKER SMART APEX CCD'
_diffrn_measurement_method OMEGA
_diffrn_radiation_monochromator graphite
_diffrn_radiation_source 'fine-focus sealed tube'
_diffrn_radiation_type MoK\a
_diffrn_radiation_wavelength 0.71073
_diffrn_reflns_av_R_equivalents 0.1297
_diffrn_reflns_av_sigmaI/netI 0.1931
_diffrn_reflns_limit_h_max 6
_diffrn_reflns_limit_h_min -14
_diffrn_reflns_limit_k_max 21
_diffrn_reflns_limit_k_min -19
_diffrn_reflns_limit_l_max 29
_diffrn_reflns_limit_l_min -25
_diffrn_reflns_number 22611
_diffrn_reflns_theta_full 30.00
_diffrn_reflns_theta_max 30.00
_diffrn_reflns_theta_min 2.66
_exptl_absorpt_coefficient_mu 1.999
_exptl_absorpt_correction_T_max 0.5958
_exptl_absorpt_correction_T_min 0.5140
_exptl_absorpt_correction_type empirical
_exptl_absorpt_process_details SADABS
_exptl_crystal_colour COLORLESS
_exptl_crystal_density_diffrn 1.588
_exptl_crystal_density_method 'not measured'
_exptl_crystal_description RECTANGULAR
_exptl_crystal_F_000 1568
_exptl_crystal_size_max 0.38
_exptl_crystal_size_mid 0.32
_exptl_crystal_size_min 0.29
_refine_diff_density_max 1.081
_refine_diff_density_min -1.535
_refine_diff_density_rms 0.150
_refine_ls_extinction_method none
_refine_ls_goodness_of_fit_ref 0.784
_refine_ls_hydrogen_treatment constr
_refine_ls_matrix_type full
_refine_ls_number_parameters 393
_refine_ls_number_reflns 9439
_refine_ls_number_restraints 0
_refine_ls_restrained_S_all 0.784
_refine_ls_R_factor_all 0.1982
_refine_ls_R_factor_gt 0.0746
_refine_ls_shift/su_max 0.002
_refine_ls_shift/su_mean 0.000
_refine_ls_structure_factor_coef Fsqd
_refine_ls_weighting_details 'calc w=1/[\s^2^(Fo^2^)+(0.1012P)^2^+55.0804P] where P=(Fo^2^+2Fc^2^)/3'
_refine_ls_weighting_scheme calc
_refine_ls_wR_factor_gt 0.2082
_refine_ls_wR_factor_ref 0.2727
_reflns_number_gt 4213
_reflns_number_total 9439
_reflns_threshold_expression >2sigma(I)
_cod_data_source_file om1009445_si_001.cif
_cod_data_source_block 354_0m1
_cod_depositor_comments
;
The following automatic conversions were performed:

'_symmetry_cell_setting' value 'MONOCLINIC' changed to 'monoclinic'
according to /home/saulius/struct/CIF-dictionaries/cif_core.dic
dictionary named 'cif_core.dic' version 2.4.1 from
2010-06-29.

'_exptl_absorpt_correction_type' value 'EMPIRICAL'
changed to 'empirical' according to
/home/saulius/struct/CIF-dictionaries/cif_core.dic dictionary named
'cif_core.dic' version 2.4.1 from 2010-06-29.

Automatic conversion script
Id: cif_fix_values 1715 2011-07-08 13:25:40Z adriana 
;
_cod_original_sg_symbol_H-M P21/n
_cod_database_code 4063787

loop_
_symmetry_equiv_pos_as_xyz
'x, y, z'
'-x+1/2, y+1/2, -z+1/2'
'-x, -y, -z'
'x-1/2, -y-1/2, z-1/2'

loop_
_atom_site_label
_atom_site_type_symbol
_atom_site_fract_x
_atom_site_fract_y
_atom_site_fract_z
_atom_site_U_iso_or_equiv
_atom_site_adp_type
_atom_site_occupancy
_atom_site_symmetry_multiplicity
_atom_site_calc_flag
_atom_site_refinement_flags
Br1 Br 0.60304(10) 0.33171(8) 1.09247(6) 0.0583(3) Uani 1 1 d .
C8 C 0.2862(7) 0.1812(6) 0.9839(4) 0.0347(18) Uani 1 1 d .
C1 C 0.4296(7) 0.1362(6) 1.0698(5) 0.039(2) Uani 1 1 d .
C2 C 0.5196(8) 0.0684(6) 1.0706(5) 0.046(2) Uani 1 1 d .
H2 H 0.5587 0.0538 1.0344 0.055 Uiso 1 1 calc R
C3 C 0.5521(12) 0.0221(8) 1.1245(7) 0.071(4) Uani 1 1 d .
H3 H 0.6121 -0.0249 1.1251 0.085 Uiso 1 1 calc R
C4 C 0.4968(15) 0.0450(10) 1.1771(7) 0.083(4) Uani 1 1 d .
H4 H 0.5196 0.0129 1.2137 0.100 Uiso 1 1 calc R
C5 C 0.4090(12) 0.1132(10) 1.1786(6) 0.070(3) Uani 1 1 d .
H5 H 0.3727 0.1280 1.2155 0.084 Uiso 1 1 calc R
C6 C 0.3743(9) 0.1610(7) 1.1233(5) 0.052(2) Uani 1 1 d .
C7 C 0.2488(19) 0.2681(16) 1.1728(8) 0.138(8) Uani 1 1 d .
H7A H 0.2190 0.2218 1.1994 0.207 Uiso 1 1 calc R
H7B H 0.1789 0.3098 1.1622 0.207 Uiso 1 1 calc R
H7C H 0.3211 0.2994 1.1942 0.207 Uiso 1 1 calc R
C9 C 0.0613(7) 0.1213(6) 0.9790(5) 0.042(2) Uani 1 1 d .
C10 C 0.0431(10) 0.0829(8) 0.9217(6) 0.061(3) Uani 1 1 d .
H10 H 0.1143 0.0711 0.8989 0.073 Uiso 1 1 calc R
C11 C -0.0807(12) 0.0614(8) 0.8973(8) 0.080(4) Uani 1 1 d .
H11 H -0.0932 0.0361 0.8576 0.096 Uiso 1 1 calc R
C12 C -0.1837(12) 0.0763(10) 0.9301(9) 0.092(5) Uani 1 1 d .
H12 H -0.2673 0.0613 0.9131 0.111 Uiso 1 1 calc R
C13 C -0.1673(10) 0.1122(9) 0.9863(9) 0.083(5) Uani 1 1 d .
H13 H -0.2402 0.1223 1.0082 0.100 Uiso 1 1 calc R
C14 C -0.0453(8) 0.1352(7) 1.0138(7) 0.055(3) Uani 1 1 d .
C15 C -0.1131(15) 0.1667(10) 1.1142(9) 0.102(6) Uani 1 1 d .
H15A H -0.1821 0.2078 1.1009 0.154 Uiso 1 1 calc R
H15B H -0.0752 0.1840 1.1549 0.154 Uiso 1 1 calc R
H15C H -0.1479 0.1068 1.1161 0.154 Uiso 1 1 calc R
C16 C 0.3600(9) 0.2172(6) 0.8839(4) 0.0380(18) Uani 1 1 d .
C17 C 0.4889(9) 0.2278(6) 0.8995(6) 0.055(3) Uani 1 1 d .
C18 C 0.5734(10) 0.2205(7) 0.8527(6) 0.057(3) Uani 1 1 d .
H18 H 0.6627 0.2288 0.8622 0.069 Uiso 1 1 calc R
C19 C 0.5265(16) 0.2014(9) 0.7933(6) 0.079(4) Uani 1 1 d .
H19 H 0.5850 0.1929 0.7631 0.095 Uiso 1 1 calc R
C20 C 0.3972(15) 0.1943(9) 0.7767(6) 0.072(3) Uani 1 1 d .
H20 H 0.3658 0.1834 0.7355 0.086 Uiso 1 1 calc R
C21 C 0.3144(11) 0.2038(7) 0.8227(5) 0.053(2) Uani 1 1 d .
C22 C 0.1240(18) 0.1943(12) 0.7513(7) 0.108(6) Uani 1 1 d .
H22A H 0.1495 0.2473 0.7298 0.162 Uiso 1 1 calc R
H22B H 0.0305 0.1926 0.7511 0.162 Uiso 1 1 calc R
H22C H 0.1537 0.1418 0.7307 0.162 Uiso 1 1 calc R
C23 C 0.6714(8) 0.3472(6) 0.9575(5) 0.042(2) Uani 1 1 d .
C24 C 0.8430(8) 0.4589(7) 0.9304(6) 0.052(3) Uani 1 1 d .
C25 C 0.8347(10) 0.5432(7) 0.9571(7) 0.066(3) Uani 1 1 d .
C31 C 0.7277(13) 0.5658(9) 0.9955(9) 0.098(6) Uani 1 1 d .
H31A H 0.6473 0.5694 0.9693 0.148 Uiso 1 1 calc R
H31B H 0.7453 0.6228 1.0157 0.148 Uiso 1 1 calc R
H31C H 0.7206 0.5200 1.0266 0.148 Uiso 1 1 calc R
C26 C 0.9298(15) 0.6038(9) 0.9459(9) 0.100(6) Uani 1 1 d .
H26 H 0.9287 0.6609 0.9637 0.121 Uiso 1 1 calc R
C27 C 1.0260(16) 0.5816(16) 0.9091(11) 0.128(9) Uani 1 1 d .
H27 H 1.0901 0.6236 0.9020 0.154 Uiso 1 1 calc R
C28 C 1.0298(12) 0.4976(15) 0.8823(9) 0.112(7) Uani 1 1 d .
H28 H 1.0953 0.4844 0.8563 0.134 Uiso 1 1 calc R
C29 C 0.9384(10) 0.4325(9) 0.8933(7) 0.070(3) Uani 1 1 d .
C30 C 0.9382(14) 0.3406(12) 0.8657(8) 0.098(5) Uani 1 1 d .
H30A H 0.9458 0.2966 0.8986 0.147 Uiso 1 1 calc R
H30B H 1.0107 0.3347 0.8406 0.147 Uiso 1 1 calc R
H30C H 0.8581 0.3312 0.8401 0.147 Uiso 1 1 calc R
C32 C 0.4591(18) 0.4513(11) 0.8221(9) 0.104(5) Uani 1 1 d .
H32A H 0.4490 0.4995 0.8518 0.125 Uiso 1 1 calc R
H32B H 0.4665 0.3952 0.8452 0.125 Uiso 1 1 calc R
Cl1 Cl 0.5998(6) 0.4687(4) 0.7861(3) 0.141(2) Uani 1 1 d .
Cl2 Cl 0.3226(6) 0.4473(3) 0.7699(3) 0.1339(19) Uani 1 1 d .
N1 N 0.4010(6) 0.1859(5) 1.0143(4) 0.0358(15) Uani 1 1 d .
N2 N 0.1834(6) 0.1448(6) 1.0088(4) 0.048(2) Uani 1 1 d .
H2A H 0.1935 0.1345 1.0484 0.058 Uiso 1 1 calc R
N3 N 0.2654(6) 0.2158(5) 0.9270(4) 0.0432(18) Uani 1 1 d .
H3A H 0.1898 0.2384 0.9161 0.052 Uiso 1 1 calc R
N4 N 0.7493(7) 0.3948(5) 0.9429(4) 0.047(2) Uani 1 1 d .
O1 O 0.2881(7) 0.2294(6) 1.1184(4) 0.068(2) Uani 1 1 d .
O2 O -0.0158(7) 0.1689(5) 1.0711(5) 0.071(2) Uani 1 1 d .
O3 O 0.1797(8) 0.1961(6) 0.8131(4) 0.074(2) Uani 1 1 d .
Pd1 Pd 0.54265(5) 0.26880(5) 0.98602(3) 0.0384(2) Uani 1 1 d .

loop_
_atom_site_aniso_label
_atom_site_aniso_U_11
_atom_site_aniso_U_22
_atom_site_aniso_U_33
_atom_site_aniso_U_23
_atom_site_aniso_U_13
_atom_site_aniso_U_12
Br1 0.0534(5) 0.0711(7) 0.0495(7) -0.0052(5) -0.0003(4) -0.0143(5)
C8 0.027(3) 0.043(5) 0.034(5) -0.004(4) 0.004(3) -0.002(3)
C1 0.026(3) 0.041(5) 0.048(6) 0.008(4) 0.001(3) -0.007(3)
C2 0.042(4) 0.040(5) 0.054(6) 0.006(5) -0.009(4) -0.003(3)
C3 0.067(7) 0.058(7) 0.084(11) 0.012(7) -0.016(7) -0.003(5)
C4 0.095(10) 0.083(10) 0.067(10) 0.032(8) -0.016(8) -0.026(8)
C5 0.070(7) 0.101(10) 0.038(7) 0.018(7) -0.006(5) -0.014(7)
C6 0.036(4) 0.067(7) 0.053(7) 0.003(5) -0.002(4) -0.008(4)
C7 0.127(14) 0.22(2) 0.069(11) -0.057(13) 0.016(10) 0.062(14)
C9 0.030(4) 0.048(5) 0.048(6) 0.010(4) -0.004(3) -0.005(3)
C10 0.049(5) 0.067(7) 0.064(8) 0.003(6) -0.010(5) -0.012(5)
C11 0.066(7) 0.069(8) 0.098(11) 0.012(8) -0.033(7) -0.024(6)
C12 0.049(7) 0.093(10) 0.126(14) 0.041(10) -0.039(8) -0.028(6)
C13 0.029(5) 0.069(8) 0.150(16) 0.027(9) -0.003(6) -0.001(4)
C14 0.033(4) 0.048(5) 0.085(9) 0.006(6) 0.007(4) -0.004(4)
C15 0.093(10) 0.092(10) 0.133(16) -0.004(10) 0.074(10) -0.006(8)
C16 0.055(5) 0.035(5) 0.024(5) -0.002(4) 0.006(3) 0.001(3)
C17 0.045(4) 0.034(5) 0.090(9) 0.035(5) 0.027(5) 0.003(4)
C18 0.058(6) 0.060(7) 0.057(7) 0.006(6) 0.022(5) -0.007(5)
C19 0.118(11) 0.074(8) 0.052(8) 0.001(7) 0.048(8) -0.007(8)
C20 0.106(10) 0.075(8) 0.035(7) 0.000(6) 0.007(6) -0.010(7)
C21 0.076(7) 0.045(6) 0.038(6) 0.004(5) -0.003(5) -0.004(5)
C22 0.144(14) 0.104(11) 0.066(11) -0.008(9) -0.050(10) 0.015(11)
C23 0.044(4) 0.043(5) 0.039(6) -0.008(4) 0.004(4) -0.004(3)
C24 0.034(4) 0.051(6) 0.071(8) 0.017(5) 0.002(4) -0.009(4)
C25 0.050(5) 0.046(6) 0.098(11) 0.014(6) -0.015(6) -0.006(4)
C31 0.076(8) 0.061(8) 0.157(17) -0.027(9) -0.001(9) 0.022(6)
C26 0.081(9) 0.062(8) 0.149(17) 0.043(9) -0.045(10) -0.028(7)
C27 0.071(9) 0.146(17) 0.16(2) 0.092(15) -0.036(10) -0.061(11)
C28 0.039(6) 0.167(17) 0.131(16) 0.071(14) 0.014(7) -0.016(8)
C29 0.042(5) 0.091(9) 0.078(9) 0.027(7) 0.016(5) -0.001(5)
C30 0.079(9) 0.137(14) 0.082(12) 0.003(10) 0.034(8) 0.026(9)
C32 0.148(16) 0.073(10) 0.092(13) 0.006(9) 0.015(12) 0.021(9)
Cl1 0.124(4) 0.149(5) 0.150(6) 0.036(4) 0.013(4) 0.009(3)
Cl2 0.127(4) 0.109(4) 0.162(6) -0.021(4) -0.007(4) 0.009(3)
N1 0.026(3) 0.046(4) 0.035(4) 0.003(3) 0.003(2) -0.007(3)
N2 0.028(3) 0.077(6) 0.039(5) 0.005(4) 0.000(3) -0.013(3)
N3 0.032(3) 0.055(5) 0.042(5) 0.004(4) 0.001(3) 0.006(3)
N4 0.037(3) 0.045(4) 0.061(6) 0.011(4) 0.010(3) -0.004(3)
O1 0.057(4) 0.097(6) 0.050(5) -0.009(4) 0.013(3) 0.019(4)
O2 0.049(4) 0.078(5) 0.089(7) -0.007(5) 0.031(4) -0.011(4)
O3 0.075(5) 0.097(6) 0.047(5) 0.001(5) -0.018(4) -0.002(4)
Pd1 0.0276(3) 0.0438(4) 0.0445(4) 0.0021(3) 0.0074(2) -0.0044(2)

loop_
_atom_type_symbol
_atom_type_description
_atom_type_scat_dispersion_real
_atom_type_scat_dispersion_imag
_atom_type_scat_source
C C 0.0033 0.0016 'International Tables Vol C Tables 4.2.6.8 and 6.1.1.4'
H H 0.0000 0.0000 'International Tables Vol C Tables 4.2.6.8 and 6.1.1.4'
N N 0.0061 0.0033 'International Tables Vol C Tables 4.2.6.8 and 6.1.1.4'
O O 0.0106 0.0060 'International Tables Vol C Tables 4.2.6.8 and 6.1.1.4'
Br Br -0.2901 2.4595 'International Tables Vol C Tables 4.2.6.8 and 6.1.1.4'
Pd Pd -0.9988 1.0072 'International Tables Vol C Tables 4.2.6.8 and 6.1.1.4'
Cl Cl 0.1484 0.1585 'International Tables Vol C Tables 4.2.6.8 and 6.1.1.4'

loop_
_geom_angle_atom_site_label_1
_geom_angle_atom_site_label_2
_geom_angle_atom_site_label_3
_geom_angle
N1 C8 N3 120.6(7)
N1 C8 N2 122.4(8)
N3 C8 N2 116.9(7)
C2 C1 C6 121.0(9)
C2 C1 N1 119.3(9)
C6 C1 N1 119.6(8)
C3 C2 C1 120.0(11)
C3 C2 H2 120.0
C1 C2 H2 120.0
C4 C3 C2 119.5(12)
C4 C3 H3 120.2
C2 C3 H3 120.2
C3 C4 C5 122.3(13)
C3 C4 H4 118.8
C5 C4 H4 118.8
C4 C5 C6 118.6(13)
C4 C5 H5 120.7
C6 C5 H5 120.7
O1 C6 C1 117.0(9)
O1 C6 C5 124.5(11)
C1 C6 C5 118.5(10)
O1 C7 H7A 109.5
O1 C7 H7B 109.5
H7A C7 H7B 109.5
O1 C7 H7C 109.5
H7A C7 H7C 109.5
H7B C7 H7C 109.5
C10 C9 C14 119.6(9)
C10 C9 N2 124.6(8)
C14 C9 N2 115.7(9)
C9 C10 C11 119.8(12)
C9 C10 H10 120.1
C11 C10 H10 120.1
C12 C11 C10 120.7(14)
C12 C11 H11 119.6
C10 C11 H11 119.6
C13 C12 C11 120.2(11)
C13 C12 H12 119.9
C11 C12 H12 119.9
C12 C13 C14 122.1(13)
C12 C13 H13 118.9
C14 C13 H13 118.9
O2 C14 C13 127.6(11)
O2 C14 C9 114.9(8)
C13 C14 C9 117.5(13)
O2 C15 H15A 109.5
O2 C15 H15B 109.5
H15A C15 H15B 109.5
O2 C15 H15C 109.5
H15A C15 H15C 109.5
H15B C15 H15C 109.5
C17 C16 C21 120.2(9)
C17 C16 N3 124.2(9)
C21 C16 N3 115.6(8)
C16 C17 C18 118.3(11)
C16 C17 Pd1 117.1(7)
C18 C17 Pd1 124.0(8)
C19 C18 C17 120.2(11)
C19 C18 H18 119.9
C17 C18 H18 119.9
C20 C19 C18 121.9(11)
C20 C19 H19 119.0
C18 C19 H19 119.0
C19 C20 C21 117.5(12)
C19 C20 H20 121.2
C21 C20 H20 121.2
C20 C21 C16 121.6(11)
C20 C21 O3 124.1(11)
C16 C21 O3 114.2(10)
O3 C22 H22A 109.5
O3 C22 H22B 109.5
H22A C22 H22B 109.5
O3 C22 H22C 109.5
H22A C22 H22C 109.5
H22B C22 H22C 109.5
N4 C23 Pd1 177.4(9)
C29 C24 C25 124.9(10)
C29 C24 N4 117.0(10)
C25 C24 N4 118.1(10)
C26 C25 C24 117.0(14)
C26 C25 C31 122.0(14)
C24 C25 C31 121.0(10)
C25 C31 H31A 109.5
C25 C31 H31B 109.5
H31A C31 H31B 109.5
C25 C31 H31C 109.5
H31A C31 H31C 109.5
H31B C31 H31C 109.5
C27 C26 C25 120.7(16)
C27 C26 H26 119.7
C25 C26 H26 119.7
C26 C27 C28 120.8(13)
C26 C27 H27 119.6
C28 C27 H27 119.6
C27 C28 C29 121.2(16)
C27 C28 H28 119.4
C29 C28 H28 119.4
C24 C29 C28 115.3(14)
C24 C29 C30 121.2(10)
C28 C29 C30 123.5(14)
C29 C30 H30A 109.5
C29 C30 H30B 109.5
H30A C30 H30B 109.5
C29 C30 H30C 109.5
H30A C30 H30C 109.5
H30B C30 H30C 109.5
Cl1 C32 Cl2 112.6(11)
Cl1 C32 H32A 109.1
Cl2 C32 H32A 109.1
Cl1 C32 H32B 109.1
Cl2 C32 H32B 109.1
H32A C32 H32B 107.8
C8 N1 C1 120.7(7)
C8 N1 Pd1 121.6(6)
C1 N1 Pd1 117.7(5)
C8 N2 C9 128.7(8)
C8 N2 H2A 115.6
C9 N2 H2A 115.6
C8 N3 C16 123.3(7)
C8 N3 H3A 118.3
C16 N3 H3A 118.3
C23 N4 C24 173.9(11)
C6 O1 C7 118.9(12)
C14 O2 C15 118.3(10)
C21 O3 C22 117.8(12)
C23 Pd1 C17 91.9(4)
C23 Pd1 N1 178.3(4)
C17 Pd1 N1 86.8(3)
C23 Pd1 Br1 86.5(3)
C17 Pd1 Br1 175.7(3)
N1 Pd1 Br1 94.7(2)

loop_
_geom_bond_atom_site_label_1
_geom_bond_atom_site_label_2
_geom_bond_distance
Br1 Pd1 2.4957(17)
C8 N1 1.299(10)
C8 N3 1.325(11)
C8 N2 1.337(10)
C1 C2 1.365(12)
C1 C6 1.373(14)
C1 N1 1.410(11)
C2 C3 1.361(16)
C2 H2 0.9300
C3 C4 1.35(2)
C3 H3 0.9300
C4 C5 1.36(2)
C4 H4 0.9300
C5 C6 1.401(16)
C5 H5 0.9300
C6 O1 1.345(12)
C7 O1 1.392(16)
C7 H7A 0.9600
C7 H7B 0.9600
C7 H7C 0.9600
C9 C10 1.355(15)
C9 C14 1.391(13)
C9 N2 1.401(10)
C10 C11 1.369(14)
C10 H10 0.9300
C11 C12 1.34(2)
C11 H11 0.9300
C12 C13 1.31(2)
C12 H12 0.9300
C13 C14 1.382(15)
C13 H13 0.9300
C14 O2 1.337(15)
C15 O2 1.420(13)
C15 H15A 0.9600
C15 H15B 0.9600
C15 H15C 0.9600
C16 C17 1.347(13)
C16 C21 1.370(14)
C16 N3 1.397(10)
C17 C18 1.385(13)
C17 Pd1 1.986(13)
C18 C19 1.353(18)
C18 H18 0.9300
C19 C20 1.35(2)
C19 H19 0.9300
C20 C21 1.364(16)
C20 H20 0.9300
C21 O3 1.385(13)
C22 O3 1.397(15)
C22 H22A 0.9600
C22 H22B 0.9600
C22 H22C 0.9600
C23 N4 1.132(11)
C23 Pd1 1.901(9)
C24 C29 1.371(15)
C24 C25 1.382(16)
C24 N4 1.395(11)
C25 C26 1.364(17)
C25 C31 1.466(19)
C31 H31A 0.9600
C31 H31B 0.9600
C31 H31C 0.9600
C26 C27 1.36(3)
C26 H26 0.9300
C27 C28 1.37(3)
C27 H27 0.9300
C28 C29 1.382(18)
C28 H28 0.9300
C29 C30 1.49(2)
C30 H30A 0.9600
C30 H30B 0.9600
C30 H30C 0.9600
C32 Cl1 1.714(19)
C32 Cl2 1.718(19)
C32 H32A 0.9700
C32 H32B 0.9700
N1 Pd1 2.037(6)
N2 H2A 0.8600
N3 H3A 0.8600

loop_
_geom_torsion_atom_site_label_1
_geom_torsion_atom_site_label_2
_geom_torsion_atom_site_label_3
_geom_torsion_atom_site_label_4
_geom_torsion
C6 C1 C2 C3 2.4(13)
N1 C1 C2 C3 177.4(9)
C1 C2 C3 C4 -1.3(16)
C2 C3 C4 C5 0(2)
C3 C4 C5 C6 0.5(19)
C2 C1 C6 O1 179.0(8)
N1 C1 C6 O1 4.0(12)
C2 C1 C6 C5 -2.1(14)
N1 C1 C6 C5 -177.0(8)
C4 C5 C6 O1 179.5(11)
C4 C5 C6 C1 0.6(16)
C14 C9 C10 C11 2.7(16)
N2 C9 C10 C11 179.0(10)
C9 C10 C11 C12 -1.3(19)
C10 C11 C12 C13 0(2)
C11 C12 C13 C14 0(2)
C12 C13 C14 O2 -177.5(12)
C12 C13 C14 C9 1.7(19)
C10 C9 C14 O2 176.5(10)
N2 C9 C14 O2 -0.2(13)
C10 C9 C14 C13 -2.8(15)
N2 C9 C14 C13 -179.5(10)
C21 C16 C17 C18 -2.9(14)
N3 C16 C17 C18 174.7(9)
C21 C16 C17 Pd1 169.2(7)
N3 C16 C17 Pd1 -13.2(12)
C16 C17 C18 C19 -1.4(16)
Pd1 C17 C18 C19 -172.9(9)
C17 C18 C19 C20 4(2)
C18 C19 C20 C21 -2(2)
C19 C20 C21 C16 -2.0(18)
C19 C20 C21 O3 -178.4(12)
C17 C16 C21 C20 4.7(16)
N3 C16 C21 C20 -173.1(10)
C17 C16 C21 O3 -178.5(9)
N3 C16 C21 O3 3.6(13)
C29 C24 C25 C26 -0.6(19)
N4 C24 C25 C26 178.0(11)
C29 C24 C25 C31 179.1(13)
N4 C24 C25 C31 -2.3(17)
C24 C25 C26 C27 1(2)
C31 C25 C26 C27 -178.6(15)
C25 C26 C27 C28 0(3)
C26 C27 C28 C29 -2(3)
C25 C24 C29 C28 -1.0(19)
N4 C24 C29 C28 -179.6(11)
C25 C24 C29 C30 -179.0(13)
N4 C24 C29 C30 2.4(18)
C27 C28 C29 C24 2(2)
C27 C28 C29 C30 -179.8(16)
N3 C8 N1 C1 -169.0(8)
N2 C8 N1 C1 13.5(13)
N3 C8 N1 Pd1 13.8(11)
N2 C8 N1 Pd1 -163.8(7)
C2 C1 N1 C8 113.7(9)
C6 C1 N1 C8 -71.2(11)
C2 C1 N1 Pd1 -68.9(9)
C6 C1 N1 Pd1 106.1(7)
N1 C8 N2 C9 -168.1(9)
N3 C8 N2 C9 14.3(14)
C10 C9 N2 C8 39.7(16)
C14 C9 N2 C8 -143.8(10)
N1 C8 N3 C16 33.3(13)
N2 C8 N3 C16 -149.1(8)
C17 C16 N3 C8 -34.4(14)
C21 C16 N3 C8 143.3(9)
Pd1 C23 N4 C24 -28(25)
C29 C24 N4 C23 157(9)
C25 C24 N4 C23 -21(9)
C1 C6 O1 C7 -167.9(14)
C5 C6 O1 C7 13.2(18)
C13 C14 O2 C15 12.8(18)
C9 C14 O2 C15 -166.4(11)
C20 C21 O3 C22 -11.6(18)
C16 C21 O3 C22 171.7(11)
N4 C23 Pd1 C17 180(100)
N4 C23 Pd1 N1 140(16)
N4 C23 Pd1 Br1 4(18)
C16 C17 Pd1 C23 -139.2(7)
C18 C17 Pd1 C23 32.4(9)
C16 C17 Pd1 N1 39.8(7)
C18 C17 Pd1 N1 -148.6(8)
C16 C17 Pd1 Br1 -71(3)
C18 C17 Pd1 Br1 101(3)
C8 N1 Pd1 C23 -3(12)
C1 N1 Pd1 C23 180(100)
C8 N1 Pd1 C17 -42.8(7)
C1 N1 Pd1 C17 139.8(7)
C8 N1 Pd1 Br1 133.1(6)
C1 N1 Pd1 Br1 -44.3(6)
